data_4333544
loop_
_publ_author_name
'Nathalie S\'egaud'
'Jean-No\"el Rebilly'
'Katell S\'en\'echal-David'
'R\'egis Guillot'
'Laurianne Billon'
'Jean-Pierre Baltaze'
'Jonathan Farjon'
'Olivia Reinaud'
'Fr\'ed\'eric Banse'

_publ_contact_author_address
;Institut de Chimie Mol\'eculaire et des Mat\'eriaux d'Orsay,
UMR CNRS 8182,
b\^at. 420,
Universit\'e Paris Sud-11,
91405 Orsay,
FRANCE.
;
_publ_contact_author_email frederic.banse@u-psud.fr
_publ_contact_author_name 'Fr\'ed\'eric Banse'
_publ_section_title
;
 Iron Coordination Chemistry with New Ligands Containing Triazole and
 Pyridine Moieties. Comparison of the Coordination Ability of the N-Donors
;
_journal_name_full 'Inorganic Chemistry'
_journal_page_first 691
_journal_page_last 700
_journal_paper_doi 10.1021/ic301834x
_journal_volume 52
_journal_year 2013
_chemical_formula_moiety 'C30 H32 Fe N8 O, 2(F6 P), 2(C H4 O)'
_chemical_formula_sum 'C32 H40 F12 Fe N8 O3 P2'
_chemical_formula_weight 930.51
_space_group_IT_number 14
_symmetry_cell_setting monoclinic
_symmetry_Int_Tables_number 14
_symmetry_space_group_name_Hall '-P 2ybc'
_symmetry_space_group_name_H-M 'P 1 21/c 1'
_atom_sites_solution_hydrogens geom
_atom_sites_solution_primary direct
_atom_sites_solution_secondary difmap
_audit_creation_method SHELXL-97
_cell_angle_alpha 90.00
_cell_angle_beta 96.6250(10)
_cell_angle_gamma 90.00
_cell_formula_units_Z 4
_cell_length_a 15.3090(4)
_cell_length_b 17.8732(5)
_cell_length_c 13.6062(3)
_cell_measurement_reflns_used 9986
_cell_measurement_temperature 100(1)
_cell_measurement_theta_max 30.44
_cell_measurement_theta_min 2.41
_cell_volume 3698.08(16)
_computing_cell_refinement 'Bruker SAINT'
_computing_data_collection 'Bruker APEX2'
_computing_data_reduction 'Bruker SAINT'
_computing_structure_refinement 'SHELXL-97 (Sheldrick, 1997)'
_computing_structure_solution 'SHELXS-97 (Sheldrick, 1990)'
_diffrn_ambient_temperature 100(1)
_diffrn_measured_fraction_theta_full 0.998
_diffrn_measured_fraction_theta_max 0.997
_diffrn_measurement_device_type 'Bruker APEX-II CCD'
_diffrn_measurement_method '\f and \w scans'
_diffrn_radiation_monochromator graphite
_diffrn_radiation_probe x-ray
_diffrn_radiation_type MoK\a
_diffrn_radiation_wavelength 0.71073
_diffrn_reflns_av_R_equivalents 0.0408
_diffrn_reflns_av_sigmaI/netI 0.0294
_diffrn_reflns_limit_h_max 21
_diffrn_reflns_limit_h_min -21
_diffrn_reflns_limit_k_max 25
_diffrn_reflns_limit_k_min -25
_diffrn_reflns_limit_l_max 19
_diffrn_reflns_limit_l_min -19
_diffrn_reflns_number 81782
_diffrn_reflns_theta_full 26.00
_diffrn_reflns_theta_max 30.61
_diffrn_reflns_theta_min 1.34
_diffrn_source 'fine-focus sealed tube'
_diffrn_source_type 'kappa X8 APEX II Bruker ICMMO'
_exptl_absorpt_coefficient_mu 0.603
_exptl_absorpt_correction_T_max 0.9784
_exptl_absorpt_correction_T_min 0.8891
_exptl_absorpt_correction_type psi-scan
_exptl_absorpt_process_details SADABS
_exptl_crystal_colour red
_exptl_crystal_density_diffrn 1.671
_exptl_crystal_description plate
_exptl_crystal_F_000 1904
_exptl_crystal_size_max 0.22
_exptl_crystal_size_mid 0.14
_exptl_crystal_size_min 0.04
_refine_diff_density_max 1.266
_refine_diff_density_min -1.005
_refine_diff_density_rms 0.159
_refine_ls_goodness_of_fit_ref 1.038
_refine_ls_hydrogen_treatment constr
_refine_ls_matrix_type full
_refine_ls_number_parameters 518
_refine_ls_number_reflns 11362
_refine_ls_number_restraints 3
_refine_ls_restrained_S_all 1.038
_refine_ls_R_factor_all 0.1016
_refine_ls_R_factor_gt 0.0794
_refine_ls_shift/su_max 0.004
_refine_ls_shift/su_mean 0.002
_refine_ls_structure_factor_coef Fsqd
_refine_ls_weighting_details 'calc w=1/[\s^2^(Fo^2^)+(0.1290P)^2^+14.2333P] where P=(Fo^2^+2Fc^2^)/3'
_refine_ls_weighting_scheme calc
_refine_ls_wR_factor_gt 0.2207
_refine_ls_wR_factor_ref 0.2429
_reflns_number_gt 8768
_reflns_number_total 11362
_reflns_threshold_expression >2sigma(I)
_cod_data_source_file ic301834x_si_004.cif
_cod_data_source_block 1439GuillotICMMO
_cod_original_sg_symbol_H-M 'P 21/c'
_cod_database_code 4333544

loop_
_symmetry_equiv_pos_as_xyz
'x, y, z'
'-x, y+1/2, -z+1/2'
'-x, -y, -z'
'x, -y-1/2, z-1/2'

loop_
_atom_site_label
_atom_site_type_symbol
_atom_site_fract_x
_atom_site_fract_y
_atom_site_fract_z
_atom_site_U_iso_or_equiv
_atom_site_adp_type
_atom_site_occupancy
_atom_site_symmetry_multiplicity
_atom_site_calc_flag
_atom_site_refinement_flags
_atom_site_disorder_assembly
_atom_site_disorder_group
C31A C 0.5397(12) 0.5004(10) 0.8957(13) 0.173(4) Uani 0.85 1 d PD A 1
H31A H 0.5452 0.5286 0.8366 0.259 Uiso 0.85 1 calc PR A 1
H31B H 0.4878 0.4699 0.8859 0.259 Uiso 0.85 1 calc PR A 1
H31C H 0.5904 0.4690 0.9104 0.259 Uiso 0.85 1 calc PR A 1
C31B C 0.6783(17) 0.5397(13) 0.8359(19) 0.173(4) Uani 0.60 1 d PD B 2
H31D H 0.7147 0.5035 0.8082 0.259 Uiso 0.60 1 calc PR B 2
H31E H 0.6280 0.5152 0.8573 0.259 Uiso 0.60 1 calc PR B 2
H31F H 0.7113 0.5638 0.8913 0.259 Uiso 0.60 1 calc PR B 2
C31C C 0.5935(19) 0.5193(17) 0.8111(19) 0.173(4) Uani 0.55 1 d PD C 3
H31G H 0.5755 0.5562 0.7617 0.259 Uiso 0.55 1 calc PR C 3
H31H H 0.5458 0.4854 0.8172 0.259 Uiso 0.55 1 calc PR C 3
H31I H 0.6429 0.4919 0.7921 0.259 Uiso 0.55 1 calc PR C 3
O2A O 0.5333(8) 0.5496(8) 0.9746(11) 0.173(4) Uani 0.85 1 d PD A 1
H2D H 0.5759 0.5778 0.9803 0.259 Uiso 0.85 1 calc PR A 1
O2B O 0.6503(12) 0.5933(10) 0.7641(15) 0.173(4) Uani 0.60 1 d PD B 2
H2F H 0.6020 0.5814 0.7361 0.259 Uiso 0.60 1 calc PR B 2
O2C O 0.6175(14) 0.5547(11) 0.9021(17) 0.173(4) Uani 0.55 1 d PD C 3
H2C H 0.6048 0.5992 0.8973 0.259 Uiso 0.55 1 calc PR C 3
C1 C 0.6020(2) 0.52896(19) 0.3152(3) 0.0213(6) Uani 1 1 d . . .
H1A H 0.6085 0.5583 0.3755 0.026 Uiso 1 1 calc R . .
H1B H 0.5420 0.5109 0.3036 0.026 Uiso 1 1 calc R . .
C2 C 0.6240(2) 0.57617(19) 0.2280(3) 0.0203(6) Uani 1 1 d . . .
H2A H 0.6167 0.5469 0.1676 0.024 Uiso 1 1 calc R . .
H2B H 0.5854 0.6193 0.2195 0.024 Uiso 1 1 calc R . .
C3 C 0.6373(2) 0.40821(19) 0.2451(3) 0.0221(6) Uani 1 1 d . . .
H3A H 0.6410 0.3586 0.2741 0.027 Uiso 1 1 calc R . .
H3B H 0.5766 0.4172 0.2190 0.027 Uiso 1 1 calc R . .
C4 C 0.6936(2) 0.41146(19) 0.1626(2) 0.0210(6) Uani 1 1 d . . .
C5 C 0.6728(3) 0.3707(2) 0.0759(3) 0.0296(8) Uani 1 1 d . . .
H5 H 0.6208 0.3435 0.0660 0.036 Uiso 1 1 calc R . .
C6 C 0.7297(3) 0.3711(2) 0.0054(3) 0.0336(9) Uani 1 1 d . . .
H6 H 0.7163 0.3449 -0.0535 0.040 Uiso 1 1 calc R . .
C7 C 0.8075(3) 0.4109(2) 0.0229(3) 0.0303(8) Uani 1 1 d . . .
H7 H 0.8476 0.4111 -0.0235 0.036 Uiso 1 1 calc R . .
C8 C 0.8245(2) 0.4502(2) 0.1102(3) 0.0227(6) Uani 1 1 d . . .
H8 H 0.8772 0.4763 0.1222 0.027 Uiso 1 1 calc R . .
C9 C 0.6772(2) 0.42782(18) 0.4214(2) 0.0192(6) Uani 1 1 d . . .
H9A H 0.6298 0.3926 0.4273 0.023 Uiso 1 1 calc R . .
H9B H 0.6775 0.4646 0.4738 0.023 Uiso 1 1 calc R . .
C10 C 0.7642(2) 0.38754(17) 0.4284(2) 0.0178(6) Uani 1 1 d . . .
C11 C 0.7832(2) 0.32477(18) 0.4863(2) 0.0218(6) Uani 1 1 d . . .
H11 H 0.7398 0.3021 0.5186 0.026 Uiso 1 1 calc R . .
C12 C 0.8678(3) 0.29606(19) 0.4956(3) 0.0242(7) Uani 1 1 d . . .
H12 H 0.8822 0.2543 0.5351 0.029 Uiso 1 1 calc R . .
C13 C 0.9307(2) 0.33023(19) 0.4454(3) 0.0223(6) Uani 1 1 d . . .
H13 H 0.9882 0.3126 0.4521 0.027 Uiso 1 1 calc R . .
C14 C 0.9068(2) 0.39104(18) 0.3852(2) 0.0185(6) Uani 1 1 d . . .
H14 H 0.9484 0.4127 0.3494 0.022 Uiso 1 1 calc R . .
C15 C 0.7237(2) 0.66246(18) 0.3250(2) 0.0215(6) Uani 1 1 d . . .
H15A H 0.7576 0.7031 0.3012 0.026 Uiso 1 1 calc R . .
H15B H 0.6653 0.6814 0.3319 0.026 Uiso 1 1 calc R . .
C16 C 0.7662(2) 0.63779(17) 0.4238(2) 0.0181(6) Uani 1 1 d . . .
C17 C 0.7752(3) 0.68684(19) 0.5027(3) 0.0254(7) Uani 1 1 d . . .
H17 H 0.7526 0.7351 0.4956 0.030 Uiso 1 1 calc R . .
C18 C 0.8179(3) 0.6634(2) 0.5919(3) 0.0291(8) Uani 1 1 d . . .
H18 H 0.8236 0.6951 0.6464 0.035 Uiso 1 1 calc R . .
C19 C 0.8523(3) 0.5916(2) 0.5989(3) 0.0262(7) Uani 1 1 d . . .
H19 H 0.8828 0.5748 0.6579 0.031 Uiso 1 1 calc R . .
C20 C 0.8407(2) 0.54538(18) 0.5174(2) 0.0209(6) Uani 1 1 d . . .
H20 H 0.8642 0.4973 0.5225 0.025 Uiso 1 1 calc R . .
C21 C 0.7604(2) 0.62414(19) 0.1633(2) 0.0200(6) Uani 1 1 d . . .
H21A H 0.7446 0.6751 0.1445 0.024 Uiso 1 1 calc R . .
H21B H 0.7441 0.5915 0.1073 0.024 Uiso 1 1 calc R . .
C22 C 0.8566(2) 0.61813(18) 0.1973(2) 0.0181(6) Uani 1 1 d . . .
C23 C 0.9305(2) 0.65555(19) 0.1793(2) 0.0204(6) Uani 1 1 d . . .
H23 H 0.9346 0.6956 0.1365 0.024 Uiso 1 1 calc R . .
C24 C 1.0862(2) 0.64300(18) 0.2480(2) 0.0192(6) Uani 1 1 d . . .
C25 C 1.1064(2) 0.71847(19) 0.2552(3) 0.0217(6) Uani 1 1 d . . .
H25 H 1.0620 0.7540 0.2551 0.026 Uiso 1 1 calc R . .
C26 C 1.1934(2) 0.7402(2) 0.2625(3) 0.0227(6) Uani 1 1 d . . .
H26 H 1.2077 0.7908 0.2660 0.027 Uiso 1 1 calc R . .
C27 C 1.2603(2) 0.6869(2) 0.2647(3) 0.0236(7) Uani 1 1 d . . .
C28 C 1.2393(2) 0.6116(2) 0.2587(3) 0.0256(7) Uani 1 1 d . . .
H28 H 1.2836 0.5759 0.2608 0.031 Uiso 1 1 calc R . .
C29 C 1.1513(2) 0.5894(2) 0.2493(3) 0.0243(7) Uani 1 1 d . . .
H29 H 1.1366 0.5389 0.2441 0.029 Uiso 1 1 calc R . .
C30 C 1.4135(3) 0.6628(3) 0.2800(4) 0.0413(10) Uani 1 1 d . . .
H30A H 1.4067 0.6281 0.3324 0.062 Uiso 1 1 calc R . .
H30B H 1.4681 0.6892 0.2943 0.062 Uiso 1 1 calc R . .
H30C H 1.4134 0.6362 0.2188 0.062 Uiso 1 1 calc R . .
N1 N 0.66511(18) 0.46492(15) 0.3233(2) 0.0171(5) Uani 1 1 d . . .
N2 N 0.71657(18) 0.60045(15) 0.25055(19) 0.0167(5) Uani 1 1 d . . .
N3 N 0.76770(18) 0.45230(15) 0.1788(2) 0.0173(5) Uani 1 1 d . . .
N4 N 0.79668(18) 0.56715(15) 0.43045(19) 0.0170(5) Uani 1 1 d . . .
N5 N 0.82513(18) 0.41958(14) 0.37706(19) 0.0160(5) Uani 1 1 d . . .
N6 N 0.88179(18) 0.56355(15) 0.26507(19) 0.0162(5) Uani 1 1 d . . .
N7 N 0.96727(18) 0.56558(15) 0.29029(19) 0.0169(5) Uani 1 1 d . . .
N8 N 0.99635(19) 0.62180(16) 0.2371(2) 0.0188(5) Uani 1 1 d . . .
O1 O 1.34259(18) 0.71484(18) 0.2721(2) 0.0339(6) Uani 1 1 d . . .
Fe Fe 0.78190(3) 0.50873(2) 0.30568(3) 0.01391(13) Uani 1 1 d . . .
F7 F 0.8508(4) 0.5779(3) 0.8336(4) 0.117(2) Uani 1 1 d . . .
F8 F 0.8655(4) 0.6987(3) 0.8288(3) 0.115(2) Uani 1 1 d . . .
F9 F 0.9743(4) 0.6868(4) 0.9593(3) 0.136(3) Uani 1 1 d . . .
F10 F 0.9506(4) 0.5684(3) 0.9568(4) 0.126(3) Uani 1 1 d . . .
F11 F 0.9813(2) 0.6287(2) 0.8161(2) 0.0539(8) Uani 1 1 d . . .
F12 F 0.84017(18) 0.64457(17) 0.97088(18) 0.0394(6) Uani 1 1 d . . .
P2 P 0.91171(7) 0.63708(6) 0.89477(7) 0.0266(2) Uani 1 1 d . . .
F1 F 0.43614(19) 0.71582(18) 0.4935(3) 0.0523(8) Uani 1 1 d . . .
F2 F 0.5574(2) 0.6473(2) 0.5365(4) 0.0747(13) Uani 1 1 d . . .
F3 F 0.6198(2) 0.7416(2) 0.6214(2) 0.0520(8) Uani 1 1 d . . .
F4 F 0.4999(3) 0.81227(19) 0.5765(3) 0.0578(8) Uani 1 1 d . . .
F5 F 0.4892(2) 0.6998(2) 0.6511(3) 0.0576(9) Uani 1 1 d . . .
F6 F 0.5688(3) 0.7570(3) 0.4590(3) 0.0706(11) Uani 1 1 d . . .
P1 P 0.52932(7) 0.72833(6) 0.55327(9) 0.0324(2) Uani 1 1 d . . .

loop_
_atom_site_aniso_label
_atom_site_aniso_U_11
_atom_site_aniso_U_22
_atom_site_aniso_U_33
_atom_site_aniso_U_23
_atom_site_aniso_U_13
_atom_site_aniso_U_12
C31A 0.123(6) 0.153(7) 0.231(10) -0.076(7) -0.029(5) 0.011(5)
C31B 0.123(6) 0.153(7) 0.231(10) -0.076(7) -0.029(5) 0.011(5)
C31C 0.123(6) 0.153(7) 0.231(10) -0.076(7) -0.029(5) 0.011(5)
O2A 0.123(6) 0.153(7) 0.231(10) -0.076(7) -0.029(5) 0.011(5)
O2B 0.123(6) 0.153(7) 0.231(10) -0.076(7) -0.029(5) 0.011(5)
O2C 0.123(6) 0.153(7) 0.231(10) -0.076(7) -0.029(5) 0.011(5)
C1 0.0183(14) 0.0187(14) 0.0279(16) 0.0015(12) 0.0072(12) 0.0044(11)
C2 0.0183(14) 0.0190(14) 0.0237(15) 0.0027(12) 0.0025(11) 0.0035(11)
C3 0.0211(15) 0.0183(14) 0.0271(16) -0.0028(12) 0.0026(12) -0.0039(11)
C4 0.0238(15) 0.0175(14) 0.0210(15) -0.0013(11) -0.0003(12) 0.0017(11)
C5 0.0357(19) 0.0241(17) 0.0270(18) -0.0062(14) -0.0047(15) -0.0032(14)
C6 0.050(2) 0.0292(19) 0.0202(16) -0.0091(14) -0.0014(16) 0.0034(17)
C7 0.040(2) 0.0315(19) 0.0208(16) -0.0050(14) 0.0081(14) 0.0062(16)
C8 0.0258(16) 0.0240(16) 0.0192(14) -0.0016(12) 0.0058(12) 0.0027(12)
C9 0.0212(14) 0.0170(13) 0.0204(14) 0.0028(11) 0.0067(11) 0.0001(11)
C10 0.0218(14) 0.0146(13) 0.0175(13) 0.0002(10) 0.0041(11) 0.0000(11)
C11 0.0313(17) 0.0149(13) 0.0199(14) 0.0032(11) 0.0056(12) -0.0014(12)
C12 0.0359(18) 0.0163(14) 0.0204(15) 0.0033(11) 0.0036(13) 0.0042(13)
C13 0.0263(16) 0.0171(14) 0.0229(15) 0.0012(12) 0.0010(12) 0.0038(12)
C14 0.0221(14) 0.0149(13) 0.0185(14) -0.0016(11) 0.0031(11) 0.0011(11)
C15 0.0310(17) 0.0138(13) 0.0204(14) 0.0007(11) 0.0052(12) 0.0026(12)
C16 0.0230(14) 0.0140(13) 0.0184(14) -0.0005(10) 0.0064(11) -0.0023(11)
C17 0.0370(19) 0.0149(14) 0.0251(16) -0.0041(12) 0.0072(14) -0.0012(13)
C18 0.043(2) 0.0229(16) 0.0212(16) -0.0095(13) 0.0041(14) -0.0057(15)
C19 0.0375(19) 0.0239(16) 0.0167(14) -0.0029(12) 0.0013(13) -0.0072(14)
C20 0.0305(16) 0.0159(13) 0.0163(14) 0.0012(11) 0.0020(12) -0.0033(12)
C21 0.0236(15) 0.0186(14) 0.0178(14) 0.0045(11) 0.0024(11) 0.0018(11)
C22 0.0231(15) 0.0164(13) 0.0151(13) 0.0028(10) 0.0033(11) 0.0010(11)
C23 0.0242(15) 0.0180(14) 0.0190(14) 0.0050(11) 0.0028(12) -0.0021(11)
C24 0.0205(14) 0.0196(14) 0.0181(14) 0.0042(11) 0.0051(11) -0.0031(11)
C25 0.0225(15) 0.0185(14) 0.0243(15) 0.0037(12) 0.0036(12) -0.0016(12)
C26 0.0222(15) 0.0207(15) 0.0251(16) 0.0056(12) 0.0023(12) -0.0036(12)
C27 0.0214(15) 0.0292(17) 0.0210(15) 0.0017(13) 0.0054(12) -0.0032(13)
C28 0.0244(16) 0.0257(17) 0.0272(17) -0.0003(13) 0.0056(13) 0.0020(13)
C29 0.0265(16) 0.0202(15) 0.0266(16) 0.0012(12) 0.0048(13) -0.0011(12)
C30 0.0208(17) 0.050(3) 0.054(3) -0.008(2) 0.0065(17) 0.0039(17)
N1 0.0182(12) 0.0137(11) 0.0201(12) 0.0003(9) 0.0051(9) 0.0005(9)
N2 0.0208(12) 0.0140(11) 0.0152(11) 0.0015(9) 0.0024(9) 0.0013(9)
N3 0.0209(12) 0.0148(11) 0.0159(11) -0.0013(9) 0.0017(9) 0.0030(9)
N4 0.0235(13) 0.0128(11) 0.0151(11) 0.0000(9) 0.0042(9) -0.0019(9)
N5 0.0193(12) 0.0127(11) 0.0161(11) -0.0003(9) 0.0032(9) -0.0013(9)
N6 0.0188(12) 0.0148(11) 0.0150(11) 0.0018(9) 0.0030(9) 0.0000(9)
N7 0.0191(12) 0.0161(11) 0.0158(11) 0.0031(9) 0.0028(9) -0.0027(9)
N8 0.0210(12) 0.0173(12) 0.0183(12) 0.0035(10) 0.0033(10) -0.0032(10)
O1 0.0212(12) 0.0356(15) 0.0460(17) 0.0002(13) 0.0085(11) -0.0039(11)
Fe 0.0174(2) 0.0110(2) 0.0137(2) 0.00023(14) 0.00348(15) 0.00002(14)
F7 0.169(5) 0.110(4) 0.088(3) -0.068(3) 0.082(3) -0.086(4)
F8 0.170(5) 0.129(4) 0.058(2) 0.058(3) 0.059(3) 0.116(4)
F9 0.120(4) 0.241(7) 0.056(2) -0.072(3) 0.043(3) -0.145(5)
F10 0.144(5) 0.124(4) 0.125(4) 0.078(4) 0.080(4) 0.095(4)
F11 0.0425(16) 0.082(2) 0.0413(16) -0.0055(15) 0.0225(13) 0.0031(15)
F12 0.0415(14) 0.0539(16) 0.0251(11) 0.0003(11) 0.0130(10) 0.0085(12)
P2 0.0301(5) 0.0288(5) 0.0210(4) -0.0038(3) 0.0037(3) 0.0037(4)
F1 0.0351(14) 0.0450(16) 0.076(2) 0.0066(15) 0.0025(14) -0.0076(12)
F2 0.0439(18) 0.0425(18) 0.134(4) -0.003(2) -0.005(2) 0.0109(14)
F3 0.0342(14) 0.071(2) 0.0498(17) -0.0084(15) -0.0010(12) -0.0074(14)
F4 0.073(2) 0.0405(16) 0.0572(19) -0.0057(14) -0.0017(17) 0.0002(15)
F5 0.0526(18) 0.063(2) 0.060(2) 0.0133(16) 0.0168(15) -0.0106(16)
F6 0.060(2) 0.111(3) 0.0432(18) 0.0030(19) 0.0149(16) -0.026(2)
P1 0.0280(5) 0.0317(5) 0.0374(6) -0.0010(4) 0.0037(4) -0.0068(4)

loop_
_atom_type_symbol
_atom_type_description
_atom_type_scat_dispersion_real
_atom_type_scat_dispersion_imag
_atom_type_scat_source
C C 0.0031 0.0016 'International Tables Vol C Tables 4.2.6.8 and 6.1.1.4'
H H 0.0000 0.0000 'International Tables Vol C Tables 4.2.6.8 and 6.1.1.4'
N N 0.0061 0.0033 'International Tables Vol C Tables 4.2.6.8 and 6.1.1.4'
O O 0.0109 0.0061 'International Tables Vol C Tables 4.2.6.8 and 6.1.1.4'
F F 0.0176 0.0103 'International Tables Vol C Tables 4.2.6.8 and 6.1.1.4'
P P 0.1026 0.0946 'International Tables Vol C Tables 4.2.6.8 and 6.1.1.4'
Fe Fe 0.3460 0.8440 'International Tables Vol C Tables 4.2.6.8 and 6.1.1.4'

loop_
_geom_angle_atom_site_label_1
_geom_angle_atom_site_label_2
_geom_angle_atom_site_label_3
_geom_angle
N1 C1 C2 106.5(3)
N2 C2 C1 107.1(3)
C4 C3 N1 111.6(3)
N3 C4 C5 121.9(3)
N3 C4 C3 116.5(3)
C5 C4 C3 121.5(3)
C6 C5 C4 119.4(4)
C5 C6 C7 119.1(3)
C8 C7 C6 118.9(4)
N3 C8 C7 122.5(3)
N1 C9 C10 106.7(3)
N5 C10 C11 121.6(3)
N5 C10 C9 114.9(3)
C11 C10 C9 123.4(3)
C10 C11 C12 119.1(3)
C11 C12 C13 119.2(3)
C14 C13 C12 119.1(3)
N5 C14 C13 121.8(3)
C16 C15 N2 112.4(3)
N4 C16 C17 122.8(3)
N4 C16 C15 116.8(3)
C17 C16 C15 120.5(3)
C18 C17 C16 119.1(3)
C17 C18 C19 118.7(3)
C20 C19 C18 119.1(3)
N4 C20 C19 122.5(3)
N2 C21 C22 104.5(2)
C23 C22 N6 107.2(3)
C23 C22 C21 135.9(3)
N6 C22 C21 116.9(3)
N8 C23 C22 104.8(3)
C29 C24 C25 121.4(3)
C29 C24 N8 120.4(3)
C25 C24 N8 118.3(3)
C26 C25 C24 119.0(3)
C25 C26 C27 120.6(3)
O1 C27 C28 125.0(3)
O1 C27 C26 115.2(3)
C28 C27 C26 119.8(3)
C27 C28 C29 119.8(3)
C24 C29 C28 119.4(3)
C9 N1 C1 115.0(3)
C9 N1 C3 109.5(3)
C1 N1 C3 109.7(3)
C9 N1 Fe 105.3(2)
C1 N1 Fe 105.8(2)
C3 N1 Fe 111.5(2)
C2 N2 C21 115.3(2)
C2 N2 C15 110.5(3)
C21 N2 C15 108.9(3)
C2 N2 Fe 105.09(19)
C21 N2 Fe 106.08(19)
C15 N2 Fe 110.83(19)
C4 N3 C8 118.1(3)
C4 N3 Fe 115.0(2)
C8 N3 Fe 126.9(2)
C16 N4 C20 117.6(3)
C16 N4 Fe 115.6(2)
C20 N4 Fe 126.5(2)
C14 N5 C10 119.1(3)
C14 N5 Fe 127.8(2)
C10 N5 Fe 112.9(2)
N7 N6 C22 110.6(3)
N7 N6 Fe 136.9(2)
C22 N6 Fe 112.3(2)
N6 N7 N8 105.2(2)
N7 N8 C23 112.2(3)
N7 N8 C24 121.4(3)
C23 N8 C24 126.4(3)
C27 O1 C30 117.5(3)
N5 Fe N6 108.72(11)
N5 Fe N4 90.30(11)
N6 Fe N4 87.84(11)
N5 Fe N3 90.84(11)
N6 Fe N3 91.13(11)
N4 Fe N3 178.66(11)
N5 Fe N1 82.87(11)
N6 Fe N1 167.55(11)
N4 Fe N1 96.84(11)
N3 Fe N1 84.00(11)
N5 Fe N2 167.82(11)
N6 Fe N2 81.82(11)
N4 Fe N2 83.87(11)
N3 Fe N2 95.13(11)
N1 Fe N2 87.19(11)
F9 P2 F8 97.8(4)
F9 P2 F10 88.3(4)
F8 P2 F10 173.7(4)
F9 P2 F7 174.0(4)
F8 P2 F7 88.2(4)
F10 P2 F7 85.7(4)
F9 P2 F12 90.6(2)
F8 P2 F12 90.84(19)
F10 P2 F12 87.9(2)
F7 P2 F12 89.5(2)
F9 P2 F11 91.0(2)
F8 P2 F11 88.5(2)
F10 P2 F11 92.6(2)
F7 P2 F11 89.0(2)
F12 P2 F11 178.37(18)
F2 P1 F6 92.6(3)
F2 P1 F1 92.4(2)
F6 P1 F1 92.1(2)
F2 P1 F3 89.3(2)
F6 P1 F3 92.07(19)
F1 P1 F3 175.5(2)
F2 P1 F4 177.2(3)
F6 P1 F4 90.0(2)
F1 P1 F4 88.65(19)
F3 P1 F4 89.48(19)
F2 P1 F5 87.9(2)
F6 P1 F5 179.3(2)
F1 P1 F5 88.41(19)
F3 P1 F5 87.44(19)
F4 P1 F5 89.5(2)

loop_
_geom_bond_atom_site_label_1
_geom_bond_atom_site_label_2
_geom_bond_distance
C31A O2A 1.400(2)
C31B O2B 1.399(2)
C31C O2C 1.401(2)
C1 N1 1.494(4)
C1 C2 1.524(5)
C2 N2 1.480(4)
C3 C4 1.492(5)
C3 N1 1.496(4)
C4 N3 1.346(4)
C4 C5 1.391(5)
C5 C6 1.368(6)
C6 C7 1.384(6)
C7 C8 1.379(5)
C8 N3 1.349(4)
C9 N1 1.482(4)
C9 C10 1.507(4)
C10 N5 1.355(4)
C10 C11 1.383(4)
C11 C12 1.385(5)
C12 C13 1.385(5)
C13 C14 1.385(4)
C14 N5 1.343(4)
C15 C16 1.491(5)
C15 N2 1.497(4)
C16 N4 1.345(4)
C16 C17 1.380(5)
C17 C18 1.376(5)
C18 C19 1.387(5)
C19 C20 1.378(5)
C20 N4 1.350(4)
C21 N2 1.491(4)
C21 C22 1.495(5)
C22 C23 1.361(5)
C22 N6 1.367(4)
C23 N8 1.348(4)
C24 C29 1.381(5)
C24 C25 1.385(5)
C24 N8 1.419(4)
C25 C26 1.380(5)
C26 C27 1.396(5)
C27 O1 1.349(4)
C27 C28 1.384(5)
C28 C29 1.395(5)
C30 O1 1.423(5)
N1 Fe 1.992(3)
N2 Fe 2.019(3)
N3 Fe 1.989(3)
N4 Fe 1.984(3)
N5 Fe 1.942(3)
N6 N7 1.315(4)
N6 Fe 1.949(3)
N7 N8 1.344(4)
F7 P2 1.581(4)
F8 P2 1.541(4)
F9 P2 1.512(4)
F10 P2 1.567(4)
F11 P2 1.602(3)
F12 P2 1.597(3)
F1 P1 1.574(3)
F2 P1 1.536(4)
F3 P1 1.593(3)
F4 P1 1.608(4)
F5 P1 1.612(3)
F6 P1 1.565(4)
